data_7704703
loop_
_publ_author_name
'Mazur, Maria'
'Mrozowicz, Micha\/l'
'Buchowicz, W\/lodzimierz'
'Koszytkowska-Stawi\'nska, Mariola'
'Kami\'nski, Rados\/law'
'Ochal, Zbigniew'
'Wi\'nska, Patrycja'
'Bretner, Maria'

_publ_section_title
;
 Formylation of a metathesis-derived <i>ansa</i>[4]-ferrocene: a simple
 route to anticancer organometallics.
;
_journal_issue 33
_journal_name_full 'Dalton transactions (Cambridge, England : 2003)'
_journal_page_first 11504
_journal_page_last 11511
_journal_paper_doi 10.1039/d0dt01975e
_journal_volume 49
_journal_year 2020
_chemical_formula_moiety 'C15 H14 Fe O'
_chemical_formula_sum 'C15 H14 Fe O'
_chemical_formula_weight 266.1
_space_group_IT_number 19
_space_group_name_Hall 'P 2ac 2ab'
_space_group_name_H-M_alt 'P 21 21 21'
_symmetry_cell_setting orthorhombic
_symmetry_Int_Tables_number 19
_symmetry_space_group_name_Hall 'P 2ac 2ab'
_symmetry_space_group_name_H-M 'P 21 21 21'
_audit_update_record
;
2020-04-27 deposited with the CCDC.	2020-06-25 downloaded from the CCDC.
;
_cell_angle_alpha 90
_cell_angle_beta 90
_cell_angle_gamma 90
_cell_formula_units_Z 4
_cell_length_a 7.4133(5)
_cell_length_b 10.1403(8)
_cell_length_c 15.2345(8)
_cell_measurement_reflns_used 2620
_cell_measurement_temperature 100
_cell_measurement_theta_max 75.79
_cell_measurement_theta_min 5.17
_cell_volume 1145.22(13)
_diffrn_ambient_temperature 100
_diffrn_detector 'CCD plate'
_diffrn_measured_fraction_theta_full 0.98
_diffrn_measured_fraction_theta_max 0.59
_diffrn_measurement_device 'four-circle diffractometer'
_diffrn_measurement_device_type 'SuperNova, Cu, Atlas'
_diffrn_measurement_method '\w scans'
_diffrn_radiation_monochromator mirror
_diffrn_radiation_source 'X-ray tube'
_diffrn_radiation_type 'Cu K\a'
_diffrn_radiation_wavelength 1.54184
_diffrn_reflns_av_R_equivalents 0.0871
_diffrn_reflns_av_unetI/netI 0.0734
_diffrn_reflns_limit_h_max 7
_diffrn_reflns_limit_h_min -7
_diffrn_reflns_limit_k_max 8
_diffrn_reflns_limit_k_min -12
_diffrn_reflns_limit_l_max 19
_diffrn_reflns_limit_l_min -13
_diffrn_reflns_number 3160
_diffrn_reflns_theta_full 44.35
_diffrn_reflns_theta_max 75.94
_diffrn_reflns_theta_min 5.24
_diffrn_source 'micro-focus sealed X-ray tube'
_exptl_absorpt_coefficient_mu 10.360
_exptl_absorpt_correction_T_max 0.815
_exptl_absorpt_correction_T_min 0.328
_exptl_absorpt_correction_type multi-scan
_exptl_absorpt_process_details
;
CrysAlisPro 1.171.38.41 (Rigaku Oxford Diffraction, 2015)
Empirical absorption correction using spherical harmonics,
 implemented in SCALE3 ABSPACK scaling algorithm.
;
_exptl_crystal_colour orange
_exptl_crystal_density_diffrn 1.5435
_exptl_crystal_description 'cut crystal'
_exptl_crystal_F_000 552
_exptl_crystal_size_max 0.161
_exptl_crystal_size_mid 0.154
_exptl_crystal_size_min 0.025
_refine_diff_density_max 0.75
_refine_diff_density_min -0.38
_refine_ls_abs_structure_details '  420 of Friedel pairs used in the refinement'
_refine_ls_abs_structure_Flack 0.127(18)
_refine_ls_extinction_method none
_refine_ls_goodness_of_fit_gt 1.72
_refine_ls_goodness_of_fit_ref 1.63
_refine_ls_hydrogen_treatment constr
_refine_ls_number_constraints 68
_refine_ls_number_parameters 142
_refine_ls_number_reflns 1251
_refine_ls_number_restraints 0
_refine_ls_R_factor_all 0.0708
_refine_ls_R_factor_gt 0.0570
_refine_ls_shift/su_max 0.0260
_refine_ls_shift/su_mean 0.0037
_refine_ls_structure_factor_coef Fsqd
_refine_ls_weighting_details w=1/(\s^2^(I)+0.0004I^2^)
_refine_ls_weighting_scheme sigma
_refine_ls_wR_factor_gt 0.1186
_refine_ls_wR_factor_ref 0.1282
_reflns_number_gt 992
_reflns_number_total 1251
_reflns_threshold_expression I>3\s(I)
_cod_data_source_file d0dt01975e2.cif
_cod_data_source_block 3
_cod_depositor_comments 'Adding full bibliography for 7704703--7704704.cif.'
_cod_database_code 7704703

loop_
_space_group_symop_id
_space_group_symop_operation_xyz
1 x,y,z
2 -x+1/2,-y,z+1/2
3 -x,y+1/2,-z+1/2
4 x+1/2,-y+1/2,-z

loop_
_atom_site_label
_atom_site_type_symbol
_atom_site_fract_x
_atom_site_fract_y
_atom_site_fract_z
_atom_site_adp_type
_atom_site_U_iso_or_equiv
_atom_site_site_symmetry_multiplicity
_atom_site_occupancy
_atom_site_calc_flag
_atom_site_refinement_flags
_atom_site_disorder_assembly
_atom_site_disorder_group
Fe1 Fe 0.73699(19) 0.62826(15) 0.28420(5) Uani 0.0225(5) 4 1 d . . .
O1 O 0.7367(11) 0.8725(8) 0.4792(3) Uani 0.048(3) 4 1 d . . .
C1 C 0.6422(14) 0.7847(10) 0.4514(4) Uani 0.024(3) 4 1 d . . .
C2 C 0.6005(14) 0.7645(10) 0.3573(5) Uani 0.024(3) 4 1 d . . .
C3 C 0.6846(11) 0.8237(9) 0.2844(4) Uani 0.024(3) 4 1 d . . .
C4 C 0.6124(14) 0.7638(10) 0.2072(4) Uani 0.026(4) 4 1 d . . .
C5 C 0.4866(14) 0.6665(10) 0.2321(5) Uani 0.024(4) 4 1 d . . .
C6 C 0.4791(14) 0.6644(11) 0.3255(5) Uani 0.027(4) 4 1 d . . .
C7 C 0.9317(14) 0.5557(12) 0.2033(5) Uani 0.031(3) 4 1 d . . .
C8 C 0.8105(13) 0.4552(11) 0.2268(4) Uani 0.034(4) 4 1 d . . .
C9 C 0.8139(12) 0.4435(10) 0.3208(4) Uani 0.021(3) 4 1 d . . .
C10 C 0.9368(12) 0.5375(10) 0.3548(4) Uani 0.028(4) 4 1 d . . .
C11 C 1.0097(12) 0.6087(11) 0.2828(5) Uani 0.031(3) 4 1 d . . .
C12 C 0.6611(14) 0.7984(11) 0.1131(4) Uani 0.034(4) 4 1 d . . .
C13 C 0.6693(15) 0.6774(11) 0.0543(4) Uani 0.039(4) 4 1 d . . .
C14 C 0.8068(14) 0.5922(12) 0.0529(4) Uani 0.045(5) 4 1 d . . .
C15 C 0.9701(13) 0.6048(12) 0.1106(4) Uani 0.040(4) 4 1 d . . .
H1 H 0.590892 0.724283 0.492953 Uiso 0.0283 4 1 d . . .
H3 H 0.774179 0.892023 0.286313 Uiso 0.0286 4 1 d . . .
H5 H 0.418193 0.611531 0.19303 Uiso 0.0289 4 1 d . . .
H6 H 0.406388 0.606757 0.360769 Uiso 0.0326 4 1 d . . .
H8 H 0.738459 0.403663 0.187245 Uiso 0.0406 4 1 d . . .
H9 H 0.744441 0.382106 0.354856 Uiso 0.0251 4 1 d . . .
H10 H 0.965685 0.550653 0.415601 Uiso 0.0341 4 1 d . . .
H11 H 1.095455 0.679369 0.286267 Uiso 0.0371 4 1 d . . .
H12a H 0.775455 0.842776 0.112117 Uiso 0.0407 4 1 d . . .
H12b H 0.574187 0.859522 0.090183 Uiso 0.0407 4 1 d . . .
H13 H 0.569351 0.661121 0.015754 Uiso 0.0464 4 1 d . . .
H14 H 0.800887 0.519105 0.012937 Uiso 0.0535 4 1 d . . .
H15a H 1.067768 0.554997 0.085839 Uiso 0.0482 4 1 d . . .
H15b H 1.007193 0.695432 0.112812 Uiso 0.0482 4 1 d . . .

loop_
_atom_site_aniso_label
_atom_site_aniso_type_symbol
_atom_site_aniso_U_11
_atom_site_aniso_U_22
_atom_site_aniso_U_33
_atom_site_aniso_U_12
_atom_site_aniso_U_13
_atom_site_aniso_U_23
Fe1 Fe 0.0197(9) 0.0296(10) 0.0182(3) 0.0048(10) 0.0003(6) 0.0009(6)
O1 O 0.046(5) 0.067(6) 0.0321(19) -0.004(7) -0.001(3) -0.017(3)
C1 C 0.026(5) 0.015(5) 0.030(2) 0.012(4) 0.006(3) 0.005(3)
C2 C 0.026(5) 0.015(5) 0.030(2) 0.012(4) 0.006(3) 0.005(3)
C3 C 0.014(7) 0.027(7) 0.031(3) 0.005(5) 0.005(4) -0.007(4)
C4 C 0.033(7) 0.024(8) 0.022(3) 0.024(6) 0.002(3) 0.006(4)
C5 C 0.016(7) 0.018(8) 0.039(4) 0.001(6) -0.002(4) 0.005(4)
C6 C 0.012(7) 0.031(9) 0.038(3) 0.009(6) -0.001(4) -0.002(5)
C7 C 0.012(5) 0.045(6) 0.036(2) 0.011(5) 0.012(3) 0.005(4)
C8 C 0.039(8) 0.036(7) 0.027(3) 0.008(6) -0.002(3) -0.008(4)
C9 C 0.014(7) 0.024(7) 0.025(2) 0.011(5) -0.002(3) 0.003(4)
C10 C 0.011(7) 0.046(9) 0.028(3) 0.000(7) -0.004(3) -0.005(4)
C11 C 0.012(5) 0.045(6) 0.036(2) 0.011(5) 0.012(3) 0.005(4)
C12 C 0.025(8) 0.053(9) 0.024(3) -0.003(7) -0.008(3) 0.010(4)
C13 C 0.045(9) 0.056(9) 0.015(2) -0.022(7) -0.008(4) 0.003(4)
C14 C 0.046(9) 0.068(11) 0.020(2) 0.000(9) -0.001(4) -0.009(4)
C15 C 0.025(7) 0.069(11) 0.027(3) 0.003(8) 0.000(3) -0.006(5)

loop_
_atom_type_symbol
_atom_type_scat_dispersion_real
_atom_type_scat_dispersion_imag
_atom_type_scat_source
_atom_type_scat_Cromer_Mann_a1
_atom_type_scat_Cromer_Mann_b1
_atom_type_scat_Cromer_Mann_a2
_atom_type_scat_Cromer_Mann_b2
_atom_type_scat_Cromer_Mann_a3
_atom_type_scat_Cromer_Mann_b3
_atom_type_scat_Cromer_Mann_a4
_atom_type_scat_Cromer_Mann_b4
_atom_type_scat_Cromer_Mann_c
C 0.0181 0.0091 'International Tables Vol C tables 4.2.6.8 and 6.1.1.4' 2.31 20.843901 1.02 10.2075 1.5886 0.5687 0.865 51.651199 0.2156
H 0.0000 0.0000 'International Tables Vol C tables 4.2.6.8 and 6.1.1.4' 0.493002 10.5109 0.322912 26.1257 0.140191 3.14236 0.04081 57.799702 0.003038
Fe -1.1336 3.1974 'International Tables Vol C tables 4.2.6.8 and 6.1.1.4' 11.7695 4.7611 7.3573 0.3072 3.5222 15.3535 2.3045 76.880501 1.0369
O 0.0492 0.0322 'International Tables Vol C tables 4.2.6.8 and 6.1.1.4' 3.0485 13.2771 2.2868 5.7011 1.5463 0.3239 0.867 32.908901 0.2508

loop_
_geom_angle_atom_site_label_1
_geom_angle_atom_site_label_2
_geom_angle_atom_site_label_3
_geom_angle_site_symmetry_1
_geom_angle_site_symmetry_2
_geom_angle_site_symmetry_3
_geom_angle
_geom_angle_publ_flag
C2 Fe1 C3 . . . 40.7(3) ?
C2 Fe1 C4 . . . 68.4(3) ?
C2 Fe1 C5 . . . 68.5(3) ?
C2 Fe1 C6 . . . 41.2(4) ?
C2 Fe1 C7 . . . 157.9(4) ?
C2 Fe1 C8 . . . 161.5(3) ?
C2 Fe1 C9 . . . 127.6(3) ?
C2 Fe1 C10 . . . 112.2(3) ?
C2 Fe1 C11 . . . 124.5(3) ?
C3 Fe1 C4 . . . 41.3(3) ?
C3 Fe1 C5 . . . 68.9(4) ?
C3 Fe1 C6 . . . 69.3(4) ?
C3 Fe1 C7 . . . 119.3(3) ?
C3 Fe1 C8 . . . 154.0(3) ?
C3 Fe1 C9 . . . 163.0(3) ?
C3 Fe1 C10 . . . 125.4(3) ?
C3 Fe1 C11 . . . 106.5(4) ?
C4 Fe1 C5 . . . 40.2(4) ?
C4 Fe1 C6 . . . 68.4(3) ?
C4 Fe1 C7 . . . 102.6(3) ?
C4 Fe1 C8 . . . 117.2(3) ?
C4 Fe1 C9 . . . 155.3(3) ?
C4 Fe1 C10 . . . 159.6(4) ?
C4 Fe1 C11 . . . 120.9(3) ?
C5 Fe1 C6 . . . 40.7(3) ?
C5 Fe1 C7 . . . 118.4(3) ?
C5 Fe1 C8 . . . 103.8(3) ?
C5 Fe1 C9 . . . 122.3(4) ?
C5 Fe1 C10 . . . 160.1(4) ?
C5 Fe1 C11 . . . 155.8(3) ?
C6 Fe1 C7 . . . 156.0(3) ?
C6 Fe1 C8 . . . 122.2(4) ?
C6 Fe1 C9 . . . 109.9(3) ?
C6 Fe1 C10 . . . 126.4(3) ?
C6 Fe1 C11 . . . 162.0(3) ?
C7 Fe1 C8 . . . 40.6(4) ?
C7 Fe1 C9 . . . 68.6(3) ?
C7 Fe1 C10 . . . 69.0(3) ?
C7 Fe1 C11 . . . 41.6(3) ?
C8 Fe1 C9 . . . 41.3(3) ?
C8 Fe1 C10 . . . 69.1(3) ?
C8 Fe1 C11 . . . 69.4(3) ?
C9 Fe1 C10 . . . 40.5(3) ?
C9 Fe1 C11 . . . 68.7(4) ?
C10 Fe1 C11 . . . 40.8(3) ?
O1 C1 C2 . . . 124.5(7) ?
O1 C1 H1 . . . 117.97 ?
C2 C1 H1 . . . 117.53 ?
Fe1 C2 C1 . . . 121.3(6) ?
Fe1 C2 C3 . . . 68.8(5) ?
Fe1 C2 C6 . . . 69.6(5) ?
C1 C2 C3 . . . 127.2(8) ?
C1 C2 C6 . . . 123.9(8) ?
C3 C2 C6 . . . 108.4(7) ?
Fe1 C3 C2 . . . 70.5(5) ?
Fe1 C3 C4 . . . 69.8(5) ?
Fe1 C3 H3 . . . 125.32 ?
C2 C3 C4 . . . 107.2(7) ?
C2 C3 H3 . . . 126.41 ?
C4 C3 H3 . . . 126.34 ?
Fe1 C4 C3 . . . 68.8(5) ?
Fe1 C4 C5 . . . 70.8(5) ?
Fe1 C4 C12 . . . 126.1(6) ?
C3 C4 C5 . . . 108.9(6) ?
C3 C4 C12 . . . 126.2(8) ?
C5 C4 C12 . . . 124.9(7) ?
Fe1 C5 C4 . . . 69.1(4) ?
Fe1 C5 C6 . . . 69.4(4) ?
Fe1 C5 H5 . . . 127.16 ?
C4 C5 C6 . . . 108.2(7) ?
C4 C5 H5 . . . 126.22 ?
C6 C5 H5 . . . 125.58 ?
Fe1 C6 C2 . . . 69.2(4) ?
Fe1 C6 C5 . . . 70.0(4) ?
Fe1 C6 H6 . . . 126.25 ?
C2 C6 C5 . . . 107.2(7) ?
C2 C6 H6 . . . 126.13 ?
C5 C6 H6 . . . 126.68 ?
Fe1 C7 C8 . . . 69.7(5) ?
Fe1 C7 C11 . . . 69.1(4) ?
Fe1 C7 C15 . . . 125.1(6) ?
C8 C7 C11 . . . 108.3(7) ?
C8 C7 C15 . . . 126.1(7) ?
C11 C7 C15 . . . 125.6(8) ?
Fe1 C8 C7 . . . 69.7(5) ?
Fe1 C8 C9 . . . 69.6(5) ?
Fe1 C8 H8 . . . 126.35 ?
C7 C8 C9 . . . 107.5(7) ?
C7 C8 H8 . . . 126.14 ?
C9 C8 H8 . . . 126.36 ?
Fe1 C9 C8 . . . 69.2(5) ?
Fe1 C9 C10 . . . 70.2(5) ?
Fe1 C9 H9 . . . 126.24 ?
C8 C9 C10 . . . 108.7(7) ?
C8 C9 H9 . . . 125.69 ?
C10 C9 H9 . . . 125.62 ?
Fe1 C10 C9 . . . 69.3(5) ?
Fe1 C10 C11 . . . 68.9(4) ?
Fe1 C10 H10 . . . 126.9 ?
C9 C10 C11 . . . 107.9(6) ?
C9 C10 H10 . . . 126.29 ?
C11 C10 H10 . . . 125.78 ?
Fe1 C11 C7 . . . 69.3(4) ?
Fe1 C11 C10 . . . 70.3(4) ?
Fe1 C11 H11 . . . 125.97 ?
C7 C11 C10 . . . 107.6(7) ?
C7 C11 H11 . . . 126.09 ?
C10 C11 H11 . . . 126.3 ?
C4 C12 C13 . . . 112.5(8) ?
C4 C12 H12a . . . 109.43 ?
C4 C12 H12b . . . 109.26 ?
C13 C12 H12a . . . 109.7 ?
C13 C12 H12b . . . 109.61 ?
H12a C12 H12b . . . 106.15 ?
C12 C13 C14 . . . 124.0(10) ?
C12 C13 H13 . . . 117.84 ?
C14 C13 H13 . . . 118.16 ?
C13 C14 C15 . . . 123.4(8) ?
C13 C14 H14 . . . 118.08 ?
C15 C14 H14 . . . 118.55 ?
C7 C15 C14 . . . 111.4(6) ?
C7 C15 H15a . . . 109.33 ?
C7 C15 H15b . . . 109.44 ?
C14 C15 H15a . . . 109.33 ?
C14 C15 H15b . . . 109.66 ?
H15a C15 H15b . . . 107.55 ?

loop_
_geom_bond_atom_site_label_1
_geom_bond_atom_site_label_2
_geom_bond_site_symmetry_1
_geom_bond_site_symmetry_2
_geom_bond_distance
_geom_bond_publ_flag
Fe1 C2 . . 2.041(9) ?
Fe1 C3 . . 2.019(9) ?
Fe1 C4 . . 2.032(9) ?
Fe1 C5 . . 2.054(8) ?
Fe1 C6 . . 2.046(8) ?
Fe1 C7 . . 2.036(8) ?
Fe1 C8 . . 2.036(10) ?
Fe1 C9 . . 2.041(10) ?
Fe1 C10 . . 2.052(8) ?
Fe1 C11 . . 2.033(8) ?
O1 C1 . . 1.209(12) ?
C1 C2 . . 1.482(10) ?
C1 H1 . . 0.9609 ?
C2 C3 . . 1.413(11) ?
C2 C6 . . 1.438(13) ?
C3 C4 . . 1.429(10) ?
C3 H3 . . 0.9581 ?
C4 C5 . . 1.404(12) ?
C4 C12 . . 1.519(9) ?
C5 C6 . . 1.424(11) ?
C5 H5 . . 0.9648 ?
C6 H6 . . 0.9568 ?
C7 C8 . . 1.412(13) ?
C7 C11 . . 1.446(11) ?
C7 C15 . . 1.523(10) ?
C8 C9 . . 1.438(9) ?
C8 H8 . . 0.9568 ?
C9 C10 . . 1.417(12) ?
C9 H9 . . 0.9573 ?
C10 C11 . . 1.424(11) ?
C10 H10 . . 0.9604 ?
C11 H11 . . 0.9557 ?
C12 C13 . . 1.520(13) ?
C12 H12a . . 0.9625 ?
C12 H12b . . 0.9619 ?
C13 C14 . . 1.338(16) ?
C13 H13 . . 0.9573 ?
C14 C15 . . 1.500(10) ?
C14 H14 . . 0.9587 ?
C15 H15a . . 0.9616 ?
C15 H15b . . 0.9582 ?
